data_4341962
loop_
_publ_author_name
'Wilson, Justin J.'
'Birnbaum, Eva R.'
'Batista, Enrique R.'
'Martin, Richard L.'
'John, Kevin D.'

_publ_section_title
;
 Synthesis and Characterization of Nitrogen-Rich Macrocyclic Ligands and
 an Investigation of Their Coordination Chemistry with Lanthanum(III).
;
_journal_issue 1
_journal_name_full 'Inorganic chemistry'
_journal_page_first 97
_journal_page_last 109
_journal_paper_doi 10.1021/ic501843c
_journal_volume 54
_journal_year 2015
_chemical_formula_sum 'C28 H36 N12'
_chemical_formula_weight 540.69
_chemical_name_systematic
; 
 ? 
;
_space_group_IT_number 14
_symmetry_cell_setting monoclinic
_symmetry_space_group_name_Hall '-P 2yn'
_symmetry_space_group_name_H-M 'P 1 21/n 1'
_atom_sites_solution_hydrogens geom
_atom_sites_solution_primary direct
_atom_sites_solution_secondary difmap
_audit_creation_method SHELXL-97
_cell_angle_alpha 90.00
_cell_angle_beta 99.7720(10)
_cell_angle_gamma 90.00
_cell_formula_units_Z 2
_cell_length_a 11.6230(15)
_cell_length_b 10.0308(13)
_cell_length_c 11.6987(15)
_cell_measurement_temperature 140(1)
_cell_volume 1344.1(3)
_computing_cell_refinement 'SAINT+, v. 7.66a (Bruker AXS, 2009)'
_computing_data_collection 'APEX II, v. 7.0 (Bruker AXS, 2009)'
_computing_data_reduction 'SAINT+, v. 7.66a (Bruker AXS, 2009)'
_computing_molecular_graphics 'SHELXTL, v. 6.14, (Bruker AXS, 2000)'
_computing_publication_material 'SHELXTL, v. 6.14, (Bruker AXS, 2000)'
_computing_structure_refinement 'SHELXL-97 (Sheldrick, 2008)'
_computing_structure_solution 'SHELXS-97 (Sheldrick, 2008)'
_diffrn_ambient_temperature 140(1)
_diffrn_measured_fraction_theta_full 0.995
_diffrn_measured_fraction_theta_max 0.995
_diffrn_measurement_device_type 'Bruker D8 with APEXII CCD'
_diffrn_measurement_method '\w scans'
_diffrn_radiation_monochromator graphite
_diffrn_radiation_source 'fine-focus sealed tube'
_diffrn_radiation_type MoK\a
_diffrn_radiation_wavelength 0.71073
_diffrn_reflns_av_R_equivalents 0.0185
_diffrn_reflns_av_sigmaI/netI 0.0144
_diffrn_reflns_limit_h_max 14
_diffrn_reflns_limit_h_min -15
_diffrn_reflns_limit_k_max 12
_diffrn_reflns_limit_k_min -13
_diffrn_reflns_limit_l_max 15
_diffrn_reflns_limit_l_min -15
_diffrn_reflns_number 14616
_diffrn_reflns_theta_full 27.48
_diffrn_reflns_theta_max 27.48
_diffrn_reflns_theta_min 2.28
_diffrn_standards_decay_% 0
_diffrn_standards_interval_count 0
_diffrn_standards_interval_time 0
_diffrn_standards_number 0
_exptl_absorpt_coefficient_mu 0.086
_exptl_absorpt_correction_T_max 1
_exptl_absorpt_correction_T_min 0.9050
_exptl_absorpt_correction_type multi-scan
_exptl_absorpt_process_details 'SADABS v. 2.03 (Sheldrick, 2008)'
_exptl_crystal_colour colorless
_exptl_crystal_density_diffrn 1.336
_exptl_crystal_density_meas ?
_exptl_crystal_density_method 'not measured'
_exptl_crystal_description block
_exptl_crystal_F_000 576
_exptl_crystal_size_max 0.20
_exptl_crystal_size_mid 0.16
_exptl_crystal_size_min 0.10
_refine_diff_density_max 0.301
_refine_diff_density_min -0.244
_refine_diff_density_rms 0.048
_refine_ls_extinction_method none
_refine_ls_goodness_of_fit_ref 1.039
_refine_ls_hydrogen_treatment constr
_refine_ls_matrix_type full
_refine_ls_number_parameters 181
_refine_ls_number_reflns 3055
_refine_ls_number_restraints 0
_refine_ls_restrained_S_all 1.039
_refine_ls_R_factor_all 0.0419
_refine_ls_R_factor_gt 0.0369
_refine_ls_shift/su_max 0.001
_refine_ls_shift/su_mean 0.000
_refine_ls_structure_factor_coef Fsqd
_refine_ls_weighting_details 'calc w=1/[\s^2^(Fo^2^)+(0.0493P)^2^+0.5377P] where P=(Fo^2^+2Fc^2^)/3'
_refine_ls_weighting_scheme calc
_refine_ls_wR_factor_gt 0.0928
_refine_ls_wR_factor_ref 0.0968
_reflns_number_gt 2718
_reflns_number_total 3055
_reflns_threshold_expression >2sigma(I)
_cod_data_source_file ic501843c_si_002.cif
_cod_data_source_block Lpz
_cod_depositor_comments
;
The following automatic conversions were performed:

'_exptl_crystal_density_meas' value 'not measured' was changed to '?'
- the value is perceived as not measured.

Automatic conversion script
Id: cif_fix_values 3008 2015-01-20 13:52:24Z robertas 

 Adding full bibliography for 4341960--4341964.cif.
;
_cod_original_sg_symbol_H-M P2(1)/n
_cod_database_code 4341962

loop_
_symmetry_equiv_pos_as_xyz
'x, y, z'
'-x+1/2, y+1/2, -z+1/2'
'-x, -y, -z'
'x-1/2, -y-1/2, z-1/2'

loop_
_atom_site_label
_atom_site_type_symbol
_atom_site_fract_x
_atom_site_fract_y
_atom_site_fract_z
_atom_site_U_iso_or_equiv
_atom_site_adp_type
_atom_site_occupancy
_atom_site_symmetry_multiplicity
_atom_site_calc_flag
_atom_site_refinement_flags
N1 N 0.29576(7) 0.57680(9) 0.51394(7) 0.0142(2) Uani 1 1 d .
N3 N 0.04450(8) 0.71738(10) 0.59620(8) 0.0187(2) Uani 1 1 d .
N2 N 0.57247(7) 0.66825(9) 0.59068(7) 0.01427(19) Uani 1 1 d .
N4 N 0.05557(8) 0.50862(10) 0.75695(8) 0.0208(2) Uani 1 1 d .
C3 C 0.66958(9) 0.58096(11) 0.64220(9) 0.0157(2) Uani 1 1 d .
H3A H 0.6732 0.5778 0.7256 0.019 Uiso 1 1 calc R
H3B H 0.7426 0.6179 0.6269 0.019 Uiso 1 1 calc R
C1 C 0.35343(9) 0.68712(11) 0.58432(9) 0.0158(2) Uani 1 1 d .
H1A H 0.3042 0.7162 0.6387 0.019 Uiso 1 1 calc R
H1B H 0.3632 0.7617 0.5341 0.019 Uiso 1 1 calc R
C2 C 0.47262(9) 0.64592(11) 0.65114(9) 0.0158(2) Uani 1 1 d .
H2A H 0.4866 0.6946 0.7238 0.019 Uiso 1 1 calc R
H2B H 0.4697 0.5519 0.6698 0.019 Uiso 1 1 calc R
N6 N 0.79674(9) 0.81549(10) 0.37190(8) 0.0208(2) Uani 1 1 d .
C7 C 0.11354(10) 0.50512(11) 0.66803(10) 0.0188(2) Uani 1 1 d .
H7 H 0.1595 0.4311 0.6596 0.023 Uiso 1 1 calc R
C9 C -0.01354(10) 0.72071(12) 0.68582(10) 0.0206(2) Uani 1 1 d .
H9 H -0.0588 0.7951 0.6951 0.025 Uiso 1 1 calc R
C6 C 0.10809(9) 0.60813(11) 0.58687(9) 0.0162(2) Uani 1 1 d .
C8 C -0.00855(9) 0.61796(12) 0.76466(10) 0.0205(2) Uani 1 1 d .
H8 H -0.0510 0.6248 0.8250 0.025 Uiso 1 1 calc R
N5 N 0.74700(8) 0.96715(10) 0.55870(8) 0.0200(2) Uani 1 1 d .
C13 C 0.82370(11) 1.00716(12) 0.49277(11) 0.0225(3) Uani 1 1 d .
H13 H 0.8621 1.0880 0.5095 0.027 Uiso 1 1 calc R
C10 C 0.60660(9) 0.80814(11) 0.60381(9) 0.0167(2) Uani 1 1 d .
H10A H 0.6389 0.8247 0.6846 0.020 Uiso 1 1 calc R
H10B H 0.5374 0.8630 0.5840 0.020 Uiso 1 1 calc R
C14 C 0.84787(10) 0.93245(12) 0.40063(11) 0.0225(3) Uani 1 1 d .
H14 H 0.9017 0.9649 0.3571 0.027 Uiso 1 1 calc R
C12 C 0.72001(10) 0.77511(11) 0.43761(9) 0.0174(2) Uani 1 1 d .
H12 H 0.6823 0.6939 0.4209 0.021 Uiso 1 1 calc R
C11 C 0.69440(9) 0.85026(11) 0.53038(9) 0.0156(2) Uani 1 1 d .
C4 C 0.34503(9) 0.55995(11) 0.40675(9) 0.0152(2) Uani 1 1 d .
H4A H 0.4275 0.5818 0.4226 0.018 Uiso 1 1 calc R
H4B H 0.3072 0.6221 0.3488 0.018 Uiso 1 1 calc R
C5 C 0.16968(9) 0.59988(11) 0.48347(9) 0.0170(2) Uani 1 1 d .
H5A H 0.1353 0.5282 0.4334 0.020 Uiso 1 1 calc R
H5B H 0.1567 0.6824 0.4399 0.020 Uiso 1 1 calc R

loop_
_atom_site_aniso_label
_atom_site_aniso_U_11
_atom_site_aniso_U_22
_atom_site_aniso_U_33
_atom_site_aniso_U_23
_atom_site_aniso_U_13
_atom_site_aniso_U_12
N1 0.0116(4) 0.0165(4) 0.0152(4) -0.0014(3) 0.0040(3) -0.0006(3)
N3 0.0147(4) 0.0191(5) 0.0226(5) -0.0006(4) 0.0045(4) 0.0000(3)
N2 0.0118(4) 0.0157(4) 0.0159(4) -0.0010(3) 0.0041(3) -0.0009(3)
N4 0.0187(5) 0.0219(5) 0.0226(5) 0.0009(4) 0.0060(4) -0.0022(4)
C3 0.0130(5) 0.0197(5) 0.0143(5) -0.0007(4) 0.0019(4) -0.0005(4)
C1 0.0136(5) 0.0159(5) 0.0190(5) -0.0018(4) 0.0059(4) -0.0011(4)
C2 0.0148(5) 0.0187(5) 0.0147(5) -0.0017(4) 0.0051(4) -0.0020(4)
N6 0.0240(5) 0.0196(5) 0.0210(5) 0.0015(4) 0.0097(4) 0.0022(4)
C7 0.0162(5) 0.0177(5) 0.0231(5) -0.0008(4) 0.0051(4) 0.0000(4)
C9 0.0158(5) 0.0218(6) 0.0251(6) -0.0042(4) 0.0057(4) 0.0019(4)
C6 0.0108(5) 0.0185(5) 0.0193(5) -0.0029(4) 0.0022(4) -0.0025(4)
C8 0.0149(5) 0.0273(6) 0.0206(5) -0.0035(4) 0.0063(4) -0.0024(4)
N5 0.0207(5) 0.0179(5) 0.0225(5) -0.0022(4) 0.0073(4) -0.0022(4)
C13 0.0233(6) 0.0171(5) 0.0286(6) -0.0002(5) 0.0088(5) -0.0039(4)
C10 0.0156(5) 0.0175(5) 0.0181(5) -0.0041(4) 0.0060(4) -0.0016(4)
C14 0.0236(6) 0.0200(6) 0.0268(6) 0.0043(5) 0.0124(5) 0.0004(4)
C12 0.0183(5) 0.0167(5) 0.0175(5) 0.0000(4) 0.0042(4) 0.0002(4)
C11 0.0137(5) 0.0162(5) 0.0167(5) 0.0002(4) 0.0024(4) 0.0009(4)
C4 0.0142(5) 0.0178(5) 0.0144(5) 0.0015(4) 0.0045(4) 0.0000(4)
C5 0.0130(5) 0.0211(5) 0.0170(5) -0.0004(4) 0.0030(4) 0.0005(4)

loop_
_atom_type_symbol
_atom_type_description
_atom_type_scat_dispersion_real
_atom_type_scat_dispersion_imag
_atom_type_scat_source
C C 0.0033 0.0016 'International Tables Vol C Tables 4.2.6.8 and 6.1.1.4'
H H 0.0000 0.0000 'International Tables Vol C Tables 4.2.6.8 and 6.1.1.4'
N N 0.0061 0.0033 'International Tables Vol C Tables 4.2.6.8 and 6.1.1.4'

loop_
_geom_angle_atom_site_label_1
_geom_angle_atom_site_label_2
_geom_angle_atom_site_label_3
_geom_angle
_geom_angle_site_symmetry_1
_geom_angle_site_symmetry_3
C5 N1 C1 111.03(8) . .
C5 N1 C4 109.13(8) . .
C1 N1 C4 110.88(8) . .
C9 N3 C6 116.31(10) . .
C10 N2 C3 110.65(8) . .
C10 N2 C2 108.51(8) . .
C3 N2 C2 108.89(8) . .
C8 N4 C7 115.82(10) . .
N2 C3 C4 111.63(8) . 3_666
N2 C3 H3A 109.3 . .
C4 C3 H3A 109.3 3_666 .
N2 C3 H3B 109.3 . .
C4 C3 H3B 109.3 3_666 .
H3A C3 H3B 108.0 . .
N1 C1 C2 111.74(9) . .
N1 C1 H1A 109.3 . .
C2 C1 H1A 109.3 . .
N1 C1 H1B 109.3 . .
C2 C1 H1B 109.3 . .
H1A C1 H1B 107.9 . .
N2 C2 C1 115.62(9) . .
N2 C2 H2A 108.4 . .
C1 C2 H2A 108.4 . .
N2 C2 H2B 108.4 . .
C1 C2 H2B 108.4 . .
H2A C2 H2B 107.4 . .
C14 N6 C12 115.77(10) . .
N4 C7 C6 122.71(10) . .
N4 C7 H7 118.6 . .
C6 C7 H7 118.6 . .
N3 C9 C8 122.38(11) . .
N3 C9 H9 118.8 . .
C8 C9 H9 118.8 . .
N3 C6 C7 120.84(10) . .
N3 C6 C5 117.04(10) . .
C7 C6 C5 122.09(10) . .
N4 C8 C9 121.93(10) . .
N4 C8 H8 119.0 . .
C9 C8 H8 119.0 . .
C13 N5 C11 116.24(10) . .
N5 C13 C14 122.14(11) . .
N5 C13 H13 118.9 . .
C14 C13 H13 118.9 . .
N2 C10 C11 114.16(9) . .
N2 C10 H10A 108.7 . .
C11 C10 H10A 108.7 . .
N2 C10 H10B 108.7 . .
C11 C10 H10B 108.7 . .
H10A C10 H10B 107.6 . .
N6 C14 C13 122.27(11) . .
N6 C14 H14 118.9 . .
C13 C14 H14 118.9 . .
N6 C12 C11 122.39(10) . .
N6 C12 H12 118.8 . .
C11 C12 H12 118.8 . .
N5 C11 C12 121.18(10) . .
N5 C11 C10 115.54(9) . .
C12 C11 C10 123.27(10) . .
N1 C4 C3 113.05(9) . 3_666
N1 C4 H4A 109.0 . .
C3 C4 H4A 109.0 3_666 .
N1 C4 H4B 109.0 . .
C3 C4 H4B 109.0 3_666 .
H4A C4 H4B 107.8 . .
N1 C5 C6 113.84(9) . .
N1 C5 H5A 108.8 . .
C6 C5 H5A 108.8 . .
N1 C5 H5B 108.8 . .
C6 C5 H5B 108.8 . .
H5A C5 H5B 107.7 . .

loop_
_geom_bond_atom_site_label_1
_geom_bond_atom_site_label_2
_geom_bond_distance
_geom_bond_site_symmetry_2
N1 C5 1.4666(13) .
N1 C1 1.4711(13) .
N1 C4 1.4741(13) .
N3 C9 1.3400(14) .
N3 C6 1.3366(14) .
N2 C10 1.4592(14) .
N2 C3 1.4741(13) .
N2 C2 1.4752(13) .
N4 C8 1.3377(15) .
N4 C7 1.3324(14) .
C3 C4 1.5237(15) 3_666
C3 H3A 0.9700 .
C3 H3B 0.9700 .
C1 C2 1.5276(15) .
C1 H1A 0.9700 .
C1 H1B 0.9700 .
C2 H2A 0.9700 .
C2 H2B 0.9700 .
N6 C14 1.3322(16) .
N6 C12 1.3353(14) .
C7 C6 1.3975(16) .
C7 H7 0.9300 .
C9 C8 1.3778(17) .
C9 H9 0.9300 .
C6 C5 1.5087(14) .
C8 H8 0.9300 .
N5 C13 1.3357(15) .
N5 C11 1.3377(15) .
C13 C14 1.3803(17) .
C13 H13 0.9300 .
C10 C11 1.5019(15) .
C10 H10A 0.9700 .
C10 H10B 0.9700 .
C14 H14 0.9300 .
C12 C11 1.3944(15) .
C12 H12 0.9300 .
C4 C3 1.5237(15) 3_666
C4 H4A 0.9700 .
C4 H4B 0.9700 .
C5 H5A 0.9700 .
C5 H5B 0.9700 .
